data_4075869
loop_
_publ_author_name
'Evans, William J.'
'Kozimor, Stosh A.'
'Ziller, Joseph W.'

_publ_section_title
;
 Facile Triphenylborane-Based Syntheses of the Sterically Crowded
 Tris(pentamethylcyclopentadienyl) Complexes (C5Me5)3UMe and (C5Me5)3UCl
;
_journal_issue 14
_journal_name_full Organometallics
_journal_page_first 3407
_journal_paper_doi 10.1021/om050230s
_journal_volume 24
_journal_year 2005
_chemical_formula_sum 'C31 H48 U'
_chemical_formula_weight 658.72
_chemical_name_systematic
; 
 ? 
;
_space_group_IT_number 176
_symmetry_cell_setting hexagonal
_symmetry_space_group_name_Hall '-P 6c'
_symmetry_space_group_name_H-M 'P 63/m'
_atom_sites_solution_hydrogens geom
_atom_sites_solution_primary direct
_atom_sites_solution_secondary difmap
_audit_creation_method SHELXTL
_cell_angle_alpha 90.00
_cell_angle_beta 90.00
_cell_angle_gamma 120.00
_cell_formula_units_Z 2
_cell_length_a 10.0075(12)
_cell_length_b 10.0075(12)
_cell_length_c 15.452(4)
_cell_measurement_temperature 161(2)
_cell_volume 1340.2(4)
_computing_cell_refinement 'Bruker SMART/SAINT'
_computing_data_collection 'Bruker SMART'
_computing_data_reduction 'Bruker SAINT'
_computing_molecular_graphics 'Bruker SHELXTL'
_computing_publication_material 'Bruker SHELXTL'
_computing_structure_refinement 'Bruker SHELXTL'
_computing_structure_solution 'Bruker SHELXTL'
_diffrn_ambient_temperature 161(2)
_diffrn_measured_fraction_theta_full 0.997
_diffrn_measured_fraction_theta_max 0.997
_diffrn_measurement_device_type 'CCD area detector'
_diffrn_measurement_method 'omega scans'
_diffrn_radiation_monochromator graphite
_diffrn_radiation_source 'sealed tube'
_diffrn_radiation_type MoK\a
_diffrn_radiation_wavelength 0.71073
_diffrn_reflns_av_R_equivalents 0.0458
_diffrn_reflns_av_sigmaI/netI 0.0210
_diffrn_reflns_limit_h_max 12
_diffrn_reflns_limit_h_min -12
_diffrn_reflns_limit_k_max 13
_diffrn_reflns_limit_k_min -13
_diffrn_reflns_limit_l_max 19
_diffrn_reflns_limit_l_min -20
_diffrn_reflns_number 14175
_diffrn_reflns_theta_full 28.28
_diffrn_reflns_theta_max 28.28
_diffrn_reflns_theta_min 2.35
_diffrn_standards_decay_% '< 1.0'
_diffrn_standards_interval_count 'initial 50 frames recollected'
_diffrn_standards_number '50 frames'
_exptl_absorpt_coefficient_mu 6.072
_exptl_absorpt_correction_T_max 0.6759
_exptl_absorpt_correction_T_min 0.4836
_exptl_absorpt_correction_type multi-scan
_exptl_absorpt_process_details 'Bruker SADABS'
_exptl_crystal_colour Red
_exptl_crystal_density_diffrn 1.632
_exptl_crystal_density_meas ?
_exptl_crystal_density_method 'not measured'
_exptl_crystal_description Hexagon
_exptl_crystal_F_000 652
_exptl_crystal_size_max 0.14
_exptl_crystal_size_mid 0.13
_exptl_crystal_size_min 0.07
_refine_diff_density_max 1.845
_refine_diff_density_min -5.483
_refine_diff_density_rms 0.165
_refine_ls_extinction_method none
_refine_ls_goodness_of_fit_ref 1.263
_refine_ls_hydrogen_treatment constr
_refine_ls_matrix_type full
_refine_ls_number_parameters 57
_refine_ls_number_reflns 1156
_refine_ls_number_restraints 1
_refine_ls_restrained_S_all 1.263
_refine_ls_R_factor_all 0.0451
_refine_ls_R_factor_gt 0.0294
_refine_ls_shift/su_max 0.000
_refine_ls_shift/su_mean 0.000
_refine_ls_structure_factor_coef Fsqd
_refine_ls_weighting_details 'calc w=1/[\s^2^(Fo^2^)+(0.0000P)^2^+7.1890P] where P=(Fo^2^+2Fc^2^)/3'
_refine_ls_weighting_scheme calc
_refine_ls_wR_factor_gt 0.0603
_refine_ls_wR_factor_ref 0.0719
_reflns_number_gt 971
_reflns_number_total 1156
_reflns_threshold_expression >2sigma(I)
_cod_data_source_file om050230ssi20050324_043906.cif
_cod_data_source_block sak40_(245602)
_cod_depositor_comments
;
The following automatic conversions were performed:

'_symmetry_cell_setting' value 'Hexagonal' changed to 'hexagonal'
according to /home/saulius/struct/CIF-dictionaries/cif_core.dic
dictionary named 'cif_core.dic' version 2.4.1 from 2010-06-29.

Automatic conversion script
Id: cif_fix_values 1715 2011-07-08 13:25:40Z adriana 

The following automatic conversions were performed:

'_exptl_crystal_density_meas' value 'NA' was changed to '?' - the
value is perceived as not measured.

Automatic conversion script
Id: cif_fix_values 3008 2015-01-20 13:52:24Z robertas 
;
_cod_original_sg_symbol_H-M P6(3)/m
_cod_database_code 4075869

loop_
_symmetry_equiv_pos_as_xyz
'x, y, z'
'-y, x-y, z'
'-x+y, -x, z'
'-x, -y, z+1/2'
'y, -x+y, z+1/2'
'x-y, x, z+1/2'
'-x, -y, -z'
'y, -x+y, -z'
'x-y, x, -z'
'x, y, -z-1/2'
'-y, x-y, -z-1/2'
'-x+y, -x, -z-1/2'

loop_
_atom_site_label
_atom_site_type_symbol
_atom_site_fract_x
_atom_site_fract_y
_atom_site_fract_z
_atom_site_U_iso_or_equiv
_atom_site_adp_type
_atom_site_occupancy
_atom_site_symmetry_multiplicity
_atom_site_calc_flag
_atom_site_refinement_flags
U1 U 1.3333 0.6667 0.2500 0.02649(14) Uani 1 6 d S
C1 C 1.1393(6) 0.8062(7) 0.2500 0.0231(13) Uani 1 2 d S
C2 C 1.2343(5) 0.8620(5) 0.1768(3) 0.0258(9) Uani 1 1 d .
C3 C 1.3879(5) 0.9609(4) 0.2046(3) 0.0215(8) Uani 1 1 d .
C4 C 0.9676(8) 0.7490(8) 0.2500 0.046(2) Uani 1 2 d S
H4A H 0.9264 0.7162 0.1915 0.068 Uiso 0.50 1 calc PR
H4B H 0.9497 0.8324 0.2687 0.068 Uiso 0.50 1 calc PR
H4C H 0.9155 0.6616 0.2898 0.068 Uiso 0.50 1 calc PR
C5 C 1.1812(9) 0.8519(8) 0.0845(4) 0.073(2) Uani 1 1 d .
H5A H 1.2712 0.8999 0.0461 0.110 Uiso 1 1 calc R
H5B H 1.1227 0.9060 0.0790 0.110 Uiso 1 1 calc R
H5C H 1.1154 0.7434 0.0684 0.110 Uiso 1 1 calc R
C6 C 1.5120(6) 1.0736(5) 0.1444(4) 0.0351(11) Uani 1 1 d .
H6A H 1.5501 1.0188 0.1087 0.053 Uiso 1 1 calc R
H6B H 1.5973 1.1532 0.1785 0.053 Uiso 1 1 calc R
H6C H 1.4692 1.1220 0.1070 0.053 Uiso 1 1 calc R
C7 C 1.3333 0.6667 0.0776(15) 0.049(5) Uani 0.50 3 d SPD
H7 H 1.391(15) 0.771(6) 0.054(8) 0.074 Uiso 0.50 1 d PD

loop_
_atom_site_aniso_label
_atom_site_aniso_U_11
_atom_site_aniso_U_22
_atom_site_aniso_U_33
_atom_site_aniso_U_23
_atom_site_aniso_U_13
_atom_site_aniso_U_12
U1 0.00862(13) 0.00862(13) 0.0622(3) 0.000 0.000 0.00431(6)
C1 0.015(3) 0.017(3) 0.041(4) 0.000 0.000 0.011(2)
C2 0.027(2) 0.019(2) 0.028(2) 0.0007(18) -0.0071(19) 0.0085(17)
C3 0.0183(19) 0.0140(18) 0.032(2) 0.0033(17) 0.0036(17) 0.0077(15)
C4 0.023(3) 0.026(3) 0.091(7) 0.000 0.000 0.015(3)
C5 0.079(5) 0.051(4) 0.043(3) 0.011(3) -0.030(4) -0.003(4)
C6 0.035(3) 0.024(2) 0.045(3) 0.014(2) 0.015(2) 0.014(2)
C7 0.049(7) 0.049(7) 0.050(12) 0.000 0.000 0.025(4)

loop_
_atom_type_symbol
_atom_type_description
_atom_type_scat_dispersion_real
_atom_type_scat_dispersion_imag
_atom_type_scat_source
C C 0.0033 0.0016 'International Tables Vol C Tables 4.2.6.8 and 6.1.1.4'
H H 0.0000 0.0000 'International Tables Vol C Tables 4.2.6.8 and 6.1.1.4'
U U -9.6767 9.6646 'International Tables Vol C Tables 4.2.6.8 and 6.1.1.4'

loop_
_geom_angle_atom_site_label_1
_geom_angle_atom_site_label_2
_geom_angle_atom_site_label_3
_geom_angle
_geom_angle_site_symmetry_1
_geom_angle_site_symmetry_3
Cnt U1 C7 90.000 . .
Cnt U1 Cnt 120.000 . .
C7 U1 C7 180.000(1) 10_556 .
C7 U1 C3 75.50(9) 10_556 10_556
C7 U1 C3 104.50(9) . 10_556
C7 U1 C3 104.50(9) 10_556 .
C7 U1 C3 75.50(9) . .
C3 U1 C3 29.01(18) 10_556 .
C7 U1 C3 104.50(9) 10_556 2_755
C7 U1 C3 75.50(9) . 2_755
C3 U1 C3 122.10(3) 10_556 2_755
C3 U1 C3 113.95(7) . 2_755
C7 U1 C3 75.50(9) 10_556 11_756
C7 U1 C3 104.50(9) . 11_756
C3 U1 C3 113.95(7) 10_556 11_756
C3 U1 C3 122.10(3) . 11_756
C3 U1 C3 29.01(18) 2_755 11_756
C7 U1 C3 75.50(9) 10_556 12_776
C7 U1 C3 104.50(9) . 12_776
C3 U1 C3 113.95(7) 10_556 12_776
C3 U1 C3 122.10(3) . 12_776
C3 U1 C3 122.10(3) 2_755 12_776
C3 U1 C3 113.95(7) 11_756 12_776
C7 U1 C3 104.50(9) 10_556 3_775
C7 U1 C3 75.50(9) . 3_775
C3 U1 C3 122.10(3) 10_556 3_775
C3 U1 C3 113.95(7) . 3_775
C3 U1 C3 113.95(7) 2_755 3_775
C3 U1 C3 122.10(3) 11_756 3_775
C3 U1 C3 29.01(18) 12_776 3_775
C7 U1 C2 66.45(10) 10_556 10_556
C7 U1 C2 113.55(10) . 10_556
C3 U1 C2 29.11(12) 10_556 10_556
C3 U1 C2 47.66(12) . 10_556
C3 U1 C2 96.32(12) 2_755 10_556
C3 U1 C2 84.84(12) 11_756 10_556
C3 U1 C2 131.57(13) 12_776 10_556
C3 U1 C2 149.72(12) 3_775 10_556
C7 U1 C2 113.55(10) 10_556 .
C7 U1 C2 66.45(10) . .
C3 U1 C2 47.66(12) 10_556 .
C3 U1 C2 29.11(12) . .
C3 U1 C2 84.84(12) 2_755 .
C3 U1 C2 96.32(12) 11_756 .
C3 U1 C2 149.72(12) 12_776 .
C3 U1 C2 131.57(13) 3_775 .
C2 U1 C2 47.09(19) 10_556 .
C7 U1 C2 113.55(10) 10_556 2_755
C7 U1 C2 66.45(10) . 2_755
C3 U1 C2 149.72(12) 10_556 2_755
C3 U1 C2 131.57(13) . 2_755
C3 U1 C2 29.11(12) 2_755 2_755
C3 U1 C2 47.66(12) 11_756 2_755
C3 U1 C2 96.32(12) 12_776 2_755
C3 U1 C2 84.84(12) 3_775 2_755
C2 U1 C2 125.44(4) 10_556 2_755
C2 U1 C2 105.11(11) . 2_755
C7 U1 C2 66.45(10) 10_556 12_776
C7 U1 C2 113.55(10) . 12_776
C3 U1 C2 84.84(12) 10_556 12_776
C3 U1 C2 96.32(12) . 12_776
C3 U1 C2 149.72(12) 2_755 12_776
C3 U1 C2 131.57(13) 11_756 12_776
C3 U1 C2 29.11(12) 12_776 12_776
C3 U1 C2 47.66(12) 3_775 12_776
C2 U1 C2 105.11(11) 10_556 12_776
C2 U1 C2 125.44(4) . 12_776
C2 U1 C2 125.44(4) 2_755 12_776
C7 U1 C2 66.45(10) 10_556 11_756
C7 U1 C2 113.55(10) . 11_756
C3 U1 C2 131.57(13) 10_556 11_756
C3 U1 C2 149.72(12) . 11_756
C3 U1 C2 47.66(12) 2_755 11_756
C3 U1 C2 29.11(12) 11_756 11_756
C3 U1 C2 84.84(12) 12_776 11_756
C3 U1 C2 96.32(12) 3_775 11_756
C2 U1 C2 105.11(11) 10_556 11_756
C2 U1 C2 125.44(4) . 11_756
C2 U1 C2 47.09(19) 2_755 11_756
C2 U1 C2 105.11(11) 12_776 11_756
C7 U1 C2 113.55(10) 10_556 3_775
C7 U1 C2 66.45(10) . 3_775
C3 U1 C2 96.32(12) 10_556 3_775
C3 U1 C2 84.84(12) . 3_775
C3 U1 C2 131.57(13) 2_755 3_775
C3 U1 C2 149.72(12) 11_756 3_775
C3 U1 C2 47.66(12) 12_776 3_775
C3 U1 C2 29.11(12) 3_775 3_775
C2 U1 C2 125.44(4) 10_556 3_775
C2 U1 C2 105.11(11) . 3_775
C2 U1 C2 105.11(11) 2_755 3_775
C2 U1 C2 47.09(19) 12_776 3_775
C2 U1 C2 125.44(4) 11_756 3_775
C7 U1 C1 90.000(1) 10_556 .
C7 U1 C1 90.000(1) . .
C3 U1 C1 47.21(13) 10_556 .
C3 U1 C1 47.21(13) . .
C3 U1 C1 75.07(14) 2_755 .
C3 U1 C1 75.07(14) 11_756 .
C3 U1 C1 159.56(12) 12_776 .
C3 U1 C1 159.56(12) 3_775 .
C2 U1 C1 28.26(11) 10_556 .
C2 U1 C1 28.26(11) . .
C2 U1 C1 102.73(14) 2_755 .
C2 U1 C1 131.33(13) 12_776 .
C2 U1 C1 102.73(14) 11_756 .
C2 U1 C1 131.33(13) 3_775 .
C7 U1 C1 90.000(2) 10_556 3_775
C7 U1 C1 90.000(2) . 3_775
C3 U1 C1 75.07(14) 10_556 3_775
C3 U1 C1 75.07(14) . 3_775
C3 U1 C1 159.56(12) 2_755 3_775
C3 U1 C1 159.56(12) 11_756 3_775
C3 U1 C1 47.21(13) 12_776 3_775
C3 U1 C1 47.21(13) 3_775 3_775
C2 U1 C1 102.73(14) 10_556 3_775
C2 U1 C1 102.73(14) . 3_775
C2 U1 C1 131.33(13) 2_755 3_775
C2 U1 C1 28.26(11) 12_776 3_775
C2 U1 C1 131.33(13) 11_756 3_775
C2 U1 C1 28.26(11) 3_775 3_775
C1 U1 C1 120.000(1) . 3_775
C7 U1 C1 90.000(1) 10_556 2_755
C7 U1 C1 90.000(1) . 2_755
C3 U1 C1 159.56(12) 10_556 2_755
C3 U1 C1 159.56(12) . 2_755
C3 U1 C1 47.21(13) 2_755 2_755
C3 U1 C1 47.21(13) 11_756 2_755
C3 U1 C1 75.07(14) 12_776 2_755
C3 U1 C1 75.07(14) 3_775 2_755
C2 U1 C1 131.33(13) 10_556 2_755
C2 U1 C1 131.33(13) . 2_755
C2 U1 C1 28.26(11) 2_755 2_755
C2 U1 C1 102.73(13) 12_776 2_755
C2 U1 C1 28.26(11) 11_756 2_755
C2 U1 C1 102.73(13) 3_775 2_755
C1 U1 C1 120.000(1) . 2_755
C1 U1 C1 120.0 3_775 2_755
C2 C1 C2 107.6(5) 10_556 .
C2 C1 C4 124.4(3) 10_556 .
C2 C1 C4 124.4(3) . .
C2 C1 U1 73.0(3) 10_556 .
C2 C1 U1 73.0(3) . .
C4 C1 U1 136.3(4) . .
C1 C2 C3 108.5(4) . .
C1 C2 C5 126.2(5) . .
C3 C2 C5 123.8(5) . .
C1 C2 U1 78.7(3) . .
C3 C2 U1 74.3(2) . .
C5 C2 U1 124.4(4) . .
C3 C3 C2 107.7(3) 10_556 .
C3 C3 C6 128.0(3) 10_556 .
C2 C3 C6 122.4(4) . .
C3 C3 U1 75.50(9) 10_556 .
C2 C3 U1 76.6(2) . .
C6 C3 U1 126.5(3) . .

loop_
_geom_bond_atom_site_label_1
_geom_bond_atom_site_label_2
_geom_bond_distance
_geom_bond_site_symmetry_2
U1 Cnt 2.569 .
U1 C7 2.66(2) 10_556
U1 C7 2.66(2) .
U1 C3 2.802(4) 10_556
U1 C3 2.802(4) .
U1 C3 2.802(4) 2_755
U1 C3 2.802(4) 11_756
U1 C3 2.802(4) 12_776
U1 C3 2.802(4) 3_775
U1 C2 2.832(4) 10_556
U1 C2 2.832(4) .
U1 C2 2.832(4) 2_755
U1 C2 2.832(4) 12_776
U1 C2 2.832(4) 11_756
U1 C2 2.832(4) 3_775
U1 C1 2.904(6) .
U1 C1 2.904(6) 3_775
U1 C1 2.904(6) 2_755
C1 C2 1.402(6) 10_556
C1 C2 1.402(6) .
C1 C4 1.516(9) .
C2 C3 1.416(6) .
C2 C5 1.508(7) .
C3 C3 1.403(9) 10_556
C3 C6 1.509(6) .
